data_4062390
loop_
_publ_author_name
'Carpentier, Jean-Fran\,cois'
'Martin, Alfredo'
'Swenson, Dale C.'
'Jordan, Richard F.'

_publ_section_title
;
 Synthesis, Stereochemistry, and Reactivity of Group 4 Metal Complexes
 That Contain a Chiral Tetradentate Diamine-Diamide Ligand
;
_journal_issue 24
_journal_name_full Organometallics
_journal_page_first 4999
_journal_page_last 5010
_journal_paper_doi 10.1021/om0340443
_journal_volume 22
_journal_year 2003
_chemical_formula_moiety 'C28 H42 N4 Ti'
_chemical_formula_sum 'C28 H42 N4 Ti'
_chemical_formula_weight 482.56
_space_group_IT_number 169
_symmetry_cell_setting hexagonal
_symmetry_space_group_name_Hall 'P 61'
_symmetry_space_group_name_H-M 'P 61'
_cell_angle_alpha 90.00
_cell_angle_beta 90.00
_cell_angle_gamma 120.00
_cell_formula_units_Z 6
_cell_length_a 8.436(2)
_cell_length_b 8.436(2)
_cell_length_c 65.573(15)
_cell_measurement_temperature 213(2)
_cell_volume 4041(2)
_diffrn_ambient_temperature 213(2)
_exptl_crystal_density_diffrn 1.190
_cod_depositor_comments
;
The following automatic conversions were performed:
'_symmetry_cell_setting' value 'Hexagonal' changed to 'hexagonal'
according to '/home/saulius/struct/CIF-dictionaries/cif_core.dic'
dictionary named 'cif_core.dic' version 2.4.1 from 2010-06-29.

Automatic conversion script
Id: cif_fix_enum 1527 2010-12-29 10:47:43Z saulius 
;
_cod_database_code 4062390

loop_
_symmetry_equiv_pos_as_xyz
'x, y, z'
'-y, x-y, z+1/3'
'-x+y, -x, z+2/3'
'-x, -y, z+1/2'
'y, -x+y, z+5/6'
'x-y, x, z+1/6'

loop_
_atom_site_label
_atom_site_type_symbol
_atom_site_fract_x
_atom_site_fract_y
_atom_site_fract_z
_atom_site_U_iso_or_equiv
_atom_site_adp_type
_atom_site_occupancy
_atom_site_symmetry_multiplicity
_atom_site_calc_flag
_atom_site_refinement_flags
_atom_site_disorder_assembly
_atom_site_disorder_group
Ti1 Ti 0.9286(2) 0.4953(2) 0.95562(4) 0.0427(4) Uani 1 1 d U . .
N1 N 1.0337(9) 0.6275(8) 0.92975(11) 0.0492(16) Uani 1 1 d U . .
C2 C 1.2165(13) 0.7318(14) 0.92127(15) 0.067(3) Uani 1 1 d U . .
H2A H 1.2947 0.6889 0.9269 0.080 Uiso 1 1 calc R . .
H2B H 1.2689 0.8603 0.9246 0.080 Uiso 1 1 calc R . .
C3 C 1.2034(16) 0.7069(17) 0.89858(17) 0.100(4) Uani 1 1 d U . .
H3A H 1.2635 0.8247 0.8917 0.120 Uiso 1 1 calc R . .
H3B H 1.2605 0.6373 0.8942 0.120 Uiso 1 1 calc R . .
C4 C 1.0031(17) 0.6053(17) 0.89378(17) 0.095(3) Uani 1 1 d U . .
H4A H 0.9596 0.4765 0.8914 0.114 Uiso 1 1 calc R . .
H4B H 0.9761 0.6566 0.8819 0.114 Uiso 1 1 calc R . .
C5 C 0.9185(15) 0.6328(14) 0.91299(17) 0.074(3) Uani 1 1 d U . .
H5 H 0.9284 0.7535 0.9126 0.089 Uiso 1 1 calc R . .
C6 C 0.7267(14) 0.4913(16) 0.91667(17) 0.094(3) Uani 1 1 d U . .
H6A H 0.7083 0.3724 0.9127 0.113 Uiso 1 1 calc R . .
H6B H 0.6462 0.5167 0.9085 0.113 Uiso 1 1 calc R . .
N7 N 0.6822(9) 0.4892(11) 0.93845(15) 0.0800(18) Uani 1 1 d U . .
C8 C 0.6829(15) 0.6648(15) 0.9444(2) 0.110(3) Uani 1 1 d U . .
H8A H 0.7728 0.7654 0.9362 0.132 Uiso 1 1 calc R . .
H8B H 0.5637 0.6507 0.9415 0.132 Uiso 1 1 calc R . .
C9 C 0.7264(16) 0.7092(15) 0.9663(2) 0.108(3) Uani 1 1 d U . .
H9A H 0.6319 0.6133 0.9746 0.130 Uiso 1 1 calc R . .
H9B H 0.7297 0.8232 0.9695 0.130 Uiso 1 1 calc R . .
N10 N 0.9067(13) 0.7265(11) 0.97114(15) 0.0831(19) Uani 1 1 d U . .
C11 C 0.9205(18) 0.6982(16) 0.99343(18) 0.101(3) Uani 1 1 d U . .
H11A H 0.8866 0.7738 1.0013 0.121 Uiso 1 1 calc R . .
H11B H 1.0450 0.7312 0.9969 0.121 Uiso 1 1 calc R . .
C12 C 0.7896(17) 0.4952(16) 0.99798(19) 0.091(4) Uani 1 1 d U . .
H12 H 0.6641 0.4733 0.9982 0.109 Uiso 1 1 calc R . .
C13 C 0.8248(18) 0.4216(15) 1.01769(18) 0.106(4) Uani 1 1 d U . .
H13A H 0.9546 0.4694 1.0199 0.127 Uiso 1 1 calc R . .
H13B H 0.7734 0.4504 1.0294 0.127 Uiso 1 1 calc R . .
C14 C 0.7253(17) 0.2168(16) 1.01347(16) 0.111(4) Uani 1 1 d U . .
H14A H 0.7901 0.1606 1.0195 0.133 Uiso 1 1 calc R . .
H14B H 0.6019 0.1581 1.0189 0.133 Uiso 1 1 calc R . .
C15 C 0.7218(14) 0.2006(13) 0.99049(15) 0.078(3) Uani 1 1 d U . .
H15A H 0.7898 0.1414 0.9863 0.094 Uiso 1 1 calc R . .
H15B H 0.5966 0.1266 0.9858 0.094 Uiso 1 1 calc R . .
N16 N 0.8054(10) 0.3870(10) 0.98133(13) 0.0605(18) Uani 1 1 d U . .
C17 C 0.5024(13) 0.3280(13) 0.94516(19) 0.115(4) Uani 1 1 d U . .
H17A H 0.4039 0.3284 0.9379 0.173 Uiso 1 1 calc R . .
H17B H 0.4865 0.3367 0.9595 0.173 Uiso 1 1 calc R . .
H17C H 0.5026 0.2164 0.9423 0.173 Uiso 1 1 calc R . .
C18 C 1.0609(15) 0.9127(12) 0.96524(16) 0.099(4) Uani 1 1 d U . .
H18A H 1.0574 1.0041 0.9736 0.149 Uiso 1 1 calc R . .
H18B H 1.0480 0.9361 0.9512 0.149 Uiso 1 1 calc R . .
H18C H 1.1757 0.9167 0.9671 0.149 Uiso 1 1 calc R . .
C19 C 1.2124(10) 0.5955(11) 0.96567(13) 0.043(3) Uani 1 1 d . . .
H19A H 1.2667 0.5511 0.9558 0.052 Uiso 1 1 calc R . .
H19B H 1.2762 0.7277 0.9643 0.052 Uiso 1 1 calc R . .
C20 C 1.2602(11) 0.5563(12) 0.98613(14) 0.040(3) Uani 1 1 d . . .
C21 C 1.3520(15) 0.6950(15) 1.0005(2) 0.076(3) Uani 1 1 d . . .
H21A H 1.3856 0.8143 0.9969 0.091 Uiso 1 1 calc R . .
C22 C 1.3955(18) 0.663(2) 1.0198(2) 0.105(5) Uani 1 1 d . . .
H22A H 1.4549 0.7584 1.0291 0.127 Uiso 1 1 calc R . .
C23 C 1.3474(18) 0.484(2) 1.0249(2) 0.105(5) Uani 1 1 d . . .
H23A H 1.3774 0.4584 1.0376 0.126 Uiso 1 1 calc R . .
C24 C 1.2586(17) 0.3509(19) 1.0115(2) 0.089(4) Uani 1 1 d . . .
H24A H 1.2237 0.2316 1.0153 0.107 Uiso 1 1 calc R . .
C25 C 1.2152(14) 0.3827(15) 0.99175(19) 0.064(4) Uani 1 1 d . . .
H25A H 1.1563 0.2863 0.9826 0.077 Uiso 1 1 calc R . .
C26 C 0.8473(11) 0.2158(10) 0.94644(14) 0.049(3) Uani 1 1 d . . .
H26A H 0.9059 0.1730 0.9559 0.059 Uiso 1 1 calc R . .
H26B H 0.7167 0.1429 0.9490 0.059 Uiso 1 1 calc R . .
C27 C 0.8790(13) 0.1643(12) 0.92540(17) 0.048(3) Uani 1 1 d . . .
C28 C 1.0531(16) 0.2270(14) 0.9176(2) 0.070(4) Uani 1 1 d . . .
H28A H 1.1532 0.3031 0.9257 0.083 Uiso 1 1 calc R . .
C29 C 1.0855(16) 0.1809(15) 0.8980(2) 0.080(4) Uani 1 1 d . . .
H29A H 1.2050 0.2280 0.8934 0.097 Uiso 1 1 calc R . .
C30 C 0.942(2) 0.0673(17) 0.8857(2) 0.096(4) Uani 1 1 d . . .
H30A H 0.9634 0.0340 0.8729 0.116 Uiso 1 1 calc R . .
C31 C 0.7703(17) 0.0043(16) 0.8923(2) 0.086(4) Uani 1 1 d . . .
H31A H 0.6714 -0.0700 0.8840 0.103 Uiso 1 1 calc R . .
C32 C 0.7410(15) 0.0517(14) 0.91198(19) 0.064(3) Uani 1 1 d . . .
H32A H 0.6206 0.0041 0.9163 0.077 Uiso 1 1 calc R . .

loop_
_atom_site_aniso_label
_atom_site_aniso_U_11
_atom_site_aniso_U_22
_atom_site_aniso_U_33
_atom_site_aniso_U_23
_atom_site_aniso_U_13
_atom_site_aniso_U_12
Ti1 0.0340(10) 0.0297(8) 0.0685(9) 0.0108(8) 0.0098(9) 0.0189(9)
N1 0.039(3) 0.034(4) 0.066(3) 0.013(3) 0.001(3) 0.012(3)
C2 0.051(3) 0.062(7) 0.069(5) 0.020(5) 0.014(3) 0.015(5)
C3 0.101(5) 0.110(10) 0.067(5) 0.024(8) 0.021(5) 0.036(7)
C4 0.117(6) 0.094(9) 0.067(4) 0.026(6) -0.016(4) 0.047(7)
C5 0.070(4) 0.057(7) 0.093(5) 0.030(6) -0.013(4) 0.029(4)
C6 0.058(3) 0.084(7) 0.127(4) 0.017(6) -0.036(4) 0.025(5)
N7 0.041(3) 0.063(4) 0.147(4) 0.035(4) 0.002(3) 0.034(3)
C8 0.083(8) 0.086(5) 0.200(9) 0.052(7) 0.032(7) 0.072(6)
C9 0.104(5) 0.066(7) 0.190(8) 0.046(6) 0.073(7) 0.069(5)
N10 0.089(5) 0.042(3) 0.126(4) 0.010(3) 0.046(4) 0.039(4)
C11 0.136(10) 0.063(4) 0.116(4) -0.002(4) 0.057(6) 0.059(7)
C12 0.103(10) 0.075(4) 0.104(5) 0.014(5) 0.059(7) 0.052(6)
C13 0.149(12) 0.101(5) 0.080(4) 0.010(4) 0.065(8) 0.071(8)
C14 0.154(11) 0.093(5) 0.084(5) 0.030(5) 0.060(10) 0.061(7)
C15 0.081(7) 0.052(4) 0.084(5) 0.025(3) 0.034(6) 0.020(5)
N16 0.056(5) 0.045(3) 0.081(3) 0.015(3) 0.032(3) 0.025(4)
C17 0.033(3) 0.091(5) 0.203(11) 0.035(7) -0.002(6) 0.017(5)
C18 0.112(6) 0.032(3) 0.150(10) 0.010(5) 0.035(8) 0.035(4)
C19 0.042(5) 0.041(6) 0.049(7) -0.009(5) -0.006(5) 0.021(5)
C20 0.035(6) 0.035(6) 0.033(7) -0.002(5) -0.006(5) 0.004(5)
C21 0.097(10) 0.051(7) 0.079(9) -0.016(8) -0.022(8) 0.035(7)
C22 0.133(13) 0.116(12) 0.071(10) -0.023(10) -0.048(9) 0.064(10)
C23 0.099(10) 0.125(13) 0.088(12) 0.040(12) -0.007(9) 0.053(11)
C24 0.068(9) 0.070(10) 0.117(14) 0.027(9) -0.011(8) 0.026(7)
C25 0.067(7) 0.056(8) 0.085(11) -0.005(7) -0.034(8) 0.041(6)
C26 0.060(6) 0.022(5) 0.069(8) -0.003(5) -0.014(5) 0.024(5)
C27 0.033(6) 0.038(6) 0.072(9) -0.004(6) -0.029(6) 0.015(5)
C28 0.081(9) 0.052(8) 0.084(10) -0.021(7) -0.017(8) 0.039(8)
C29 0.075(9) 0.071(8) 0.089(11) -0.009(7) 0.001(9) 0.032(8)
C30 0.132(13) 0.075(9) 0.084(11) -0.018(9) -0.009(12) 0.053(11)
C31 0.085(10) 0.076(9) 0.072(11) -0.013(8) -0.044(9) 0.022(8)
C32 0.064(7) 0.058(7) 0.061(9) -0.007(7) -0.020(7) 0.023(7)

loop_
_geom_bond_atom_site_label_1
_geom_bond_atom_site_label_2
_geom_bond_distance
_geom_bond_site_symmetry_2
_geom_bond_publ_flag
Ti1 N16 1.952(8) . yes
Ti1 N1 1.979(7) . yes
Ti1 C26 2.185(8) . yes
Ti1 C19 2.204(8) . yes
Ti1 N10 2.287(8) . yes
Ti1 N7 2.342(7) . yes
N1 C2 1.451(10) . yes
N1 C5 1.482(11) . yes
C2 C3 1.499(12) . yes
C2 H2A 0.9700 . ?
C2 H2B 0.9700 . ?
C3 C4 1.497(14) . yes
C3 H3A 0.9700 . ?
C3 H3B 0.9700 . ?
C4 C5 1.522(12) . yes
C4 H4A 0.9700 . ?
C4 H4B 0.9700 . ?
C5 C6 1.473(14) . yes
C5 H5 0.9800 . ?
C6 N7 1.475(12) . yes
C6 H6A 0.9700 . ?
C6 H6B 0.9700 . ?
N7 C17 1.510(11) . yes
N7 C8 1.529(12) . yes
C8 C9 1.488(13) . yes
C8 H8A 0.9700 . ?
C8 H8B 0.9700 . ?
C9 N10 1.488(13) . yes
C9 H9A 0.9700 . ?
C9 H9B 0.9700 . ?
N10 C11 1.495(13) . yes
N10 C18 1.506(12) . yes
C11 C12 1.533(16) . yes
C11 H11A 0.9700 . ?
C11 H11B 0.9700 . ?
C12 N16 1.471(12) . yes
C12 C13 1.526(15) . yes
C12 H12 0.9800 . ?
C13 C14 1.522(14) . yes
C13 H13A 0.9700 . ?
C13 H13B 0.9700 . ?
C14 C15 1.511(12) . yes
C14 H14A 0.9700 . ?
C14 H14B 0.9700 . ?
C15 N16 1.491(10) . yes
C15 H15A 0.9700 . ?
C15 H15B 0.9700 . ?
C17 H17A 0.9600 . ?
C17 H17B 0.9600 . ?
C17 H17C 0.9600 . ?
C18 H18A 0.9600 . ?
C18 H18B 0.9600 . ?
C18 H18C 0.9600 . ?
C19 C20 1.485(10) . yes
C19 H19A 0.9700 . ?
C19 H19B 0.9700 . ?
C20 C25 1.367(12) . yes
C20 C21 1.396(13) . yes
C21 C22 1.381(14) . yes
C21 H21A 0.9300 . ?
C22 C23 1.395(18) . yes
C22 H22A 0.9300 . ?
C23 C24 1.326(16) . yes
C23 H23A 0.9300 . ?
C24 C25 1.406(14) . yes
C24 H24A 0.9300 . ?
C25 H25A 0.9300 . ?
C26 C27 1.510(11) . yes
C26 H26A 0.9700 . ?
C26 H26B 0.9700 . ?
C27 C28 1.386(13) . yes
C27 C32 1.388(13) . yes
C28 C29 1.408(13) . yes
C28 H28A 0.9300 . ?
C29 C30 1.368(15) . yes
C29 H29A 0.9300 . ?
C30 C31 1.341(15) . yes
C30 H30A 0.9300 . ?
C31 C32 1.409(14) . yes
C31 H31A 0.9300 . ?
C32 H32A 0.9300 . ?
